data_7218164
loop_
_publ_author_name
'Guo, Huadong'
'Yan, Yongnian'
'Guo, Xianmin'
'Zou, Hengye'
'Qi, Yanjuan'
'Liu, Chunming'

_publ_section_title
;
 Syntheses, characterization and luminescence properties of five entangled
 coordination polymers based on bis(4-imidazolphenoxy)methane and various
 dicarboxylic acids
;
_journal_issue 44
_journal_name_full CrystEngComm
_journal_page_first 10245
_journal_paper_doi 10.1039/C4CE01390E
_journal_volume 16
_journal_year 2014
_chemical_formula_moiety 'C62 H48 Cd2 N8 O14'
_chemical_formula_sum 'C62 H48 Cd2 N8 O14'
_chemical_formula_weight 1353.88
_chemical_melting_point ?
_chemical_name_systematic
;
 ?
;
_space_group_IT_number 2
_symmetry_cell_setting triclinic
_symmetry_space_group_name_Hall '-P 1'
_symmetry_space_group_name_H-M 'P -1'
_atom_sites_solution_hydrogens geom
_atom_sites_solution_primary direct
_atom_sites_solution_secondary difmap
_audit_creation_method SHELXL-97
_cell_angle_alpha 83.2000(10)
_cell_angle_beta 88.4990(10)
_cell_angle_gamma 69.2730(10)
_cell_formula_units_Z 1
_cell_length_a 10.1545(6)
_cell_length_b 11.6885(7)
_cell_length_c 12.5788(7)
_cell_measurement_reflns_used 6904
_cell_measurement_temperature 293(2)
_cell_measurement_theta_max 26.02
_cell_measurement_theta_min 1.61
_cell_volume 1386.34(14)
_computing_cell_refinement 'Bruker SMART'
_computing_data_collection 'Bruker SMART'
_computing_data_reduction 'Bruker SAINT'
_computing_molecular_graphics SHELXP-97
_computing_publication_material SHELXTL
_computing_structure_refinement 'SHELXL-97 (Sheldrick, 1997)'
_computing_structure_solution 'SHELXS-97 (Sheldrick, 1990)'
_diffrn_ambient_temperature 293(2)
_diffrn_detector_area_resol_mean 9.00cm
_diffrn_measured_fraction_theta_full 0.992
_diffrn_measured_fraction_theta_max 0.992
_diffrn_measurement_device_type 'CCD area detector'
_diffrn_measurement_method 'phi and omega scans'
_diffrn_radiation_monochromator graphite
_diffrn_radiation_source 'fine-focus sealed tube'
_diffrn_radiation_type MoK\a
_diffrn_radiation_wavelength 0.71073
_diffrn_reflns_av_R_equivalents 0.0138
_diffrn_reflns_av_sigmaI/netI 0.0264
_diffrn_reflns_limit_h_max 9
_diffrn_reflns_limit_h_min -13
_diffrn_reflns_limit_k_max 15
_diffrn_reflns_limit_k_min -15
_diffrn_reflns_limit_l_max 16
_diffrn_reflns_limit_l_min -15
_diffrn_reflns_number 10398
_diffrn_reflns_theta_full 28.38
_diffrn_reflns_theta_max 28.38
_diffrn_reflns_theta_min 1.63
_diffrn_standards_decay_% none
_diffrn_standards_interval_count none
_diffrn_standards_interval_time none
_diffrn_standards_number none
_exptl_absorpt_coefficient_mu 0.845
_exptl_absorpt_correction_T_max 0.824
_exptl_absorpt_correction_T_min 0.801
_exptl_absorpt_correction_type empirical
_exptl_absorpt_process_details SADABS
_exptl_crystal_colour colorless
_exptl_crystal_density_diffrn 1.622
_exptl_crystal_density_method 'not measured'
_exptl_crystal_description bolock
_exptl_crystal_F_000 684
_exptl_crystal_size_max 0.27
_exptl_crystal_size_mid 0.25
_exptl_crystal_size_min 0.23
_refine_diff_density_max 1.814
_refine_diff_density_min -0.498
_refine_diff_density_rms 0.142
_refine_ls_extinction_method none
_refine_ls_goodness_of_fit_ref 1.112
_refine_ls_hydrogen_treatment constr
_refine_ls_matrix_type full
_refine_ls_number_parameters 388
_refine_ls_number_reflns 6904
_refine_ls_number_restraints 1
_refine_ls_restrained_S_all 1.113
_refine_ls_R_factor_all 0.0412
_refine_ls_R_factor_gt 0.0346
_refine_ls_shift/su_max 0.001
_refine_ls_shift/su_mean 0.000
_refine_ls_structure_factor_coef Fsqd
_refine_ls_weighting_details 'calc w=1/[\s^2^(Fo^2^)+(0.0613P)^2^+0.8420P] where P=(Fo^2^+2Fc^2^)/3'
_refine_ls_weighting_scheme calc
_refine_ls_wR_factor_gt 0.0957
_refine_ls_wR_factor_ref 0.1078
_reflns_number_gt 6212
_reflns_number_total 6904
_reflns_threshold_expression >2sigma(I)
_cod_data_source_file c4ce01390e2.cif
_cod_data_source_block 3
_cod_depositor_comments
;
The following automatic conversions were performed:

'_chemical_melting_point' value 'not measured' was changed to '?' -
the value is undefined or not given.

Automatic conversion script
Id: cif_fix_values 2827 2014-09-09 07:05:25Z andrius 

 Adding full bibliography for 7218162--7218166.cif.
;
_cod_original_sg_symbol_H-M p-1
_cod_database_code 7218164

loop_
_symmetry_equiv_pos_as_xyz
'x, y, z'
'-x, -y, -z'

loop_
_atom_site_label
_atom_site_type_symbol
_atom_site_fract_x
_atom_site_fract_y
_atom_site_fract_z
_atom_site_U_iso_or_equiv
_atom_site_adp_type
_atom_site_occupancy
_atom_site_symmetry_multiplicity
_atom_site_calc_flag
_atom_site_refinement_flags
C1 C 0.6837(6) 0.2116(4) 0.8032(3) 0.0759(15) Uani 1 1 d .
C2 C 0.7931(6) 0.1241(4) 0.8816(3) 0.0888(19) Uani 1 1 d .
C3 C 0.7565(9) 0.0349(5) 0.9534(4) 0.123(3) Uani 1 1 d .
H33 H 0.6669 0.0318 0.9465 0.148 Uiso 1 1 calc R
C4 C 0.8447(8) -0.0455(5) 1.0309(5) 0.103(2) Uani 1 1 d U
H34 H 0.8160 -0.0990 1.0785 0.123 Uiso 1 1 calc R
C5 C 0.9773(6) -0.0423(4) 1.0339(4) 0.0800(15) Uani 1 1 d U
C6 C 0.9207(7) 0.1292(5) 0.8860(4) 0.104(2) Uani 1 1 d .
H36 H 0.9458 0.1860 0.8398 0.125 Uiso 1 1 calc R
C7 C 0.5271(3) 0.3346(2) 0.4324(2) 0.0348(6) Uani 1 1 d .
C8 C 0.5026(3) 0.2133(2) 0.4438(2) 0.0328(5) Uani 1 1 d .
C9 C 0.4176(3) 0.1906(2) 0.3668(2) 0.0392(6) Uani 1 1 d .
H10 H 0.3772 0.2505 0.3099 0.047 Uiso 1 1 calc R
C10 C 0.3947(3) 0.0817(2) 0.3758(2) 0.0388(6) Uani 1 1 d .
H11 H 0.3381 0.0680 0.3254 0.047 Uiso 1 1 calc R
C11 C 0.4569(3) -0.0106(2) 0.4614(2) 0.0309(5) Uani 1 1 d .
C12 C 0.5626(3) 0.1261(2) 0.5275(2) 0.0328(5) Uani 1 1 d .
H8 H 0.6170 0.1423 0.5780 0.039 Uiso 1 1 calc R
C13 C -0.3358(5) -0.4213(4) 1.0984(3) 0.0619(10) Uani 1 1 d .
H31 H -0.3305 -0.3457 1.1092 0.074 Uiso 1 1 calc R
C14 C -0.3857(4) -0.5844(3) 1.1186(3) 0.0503(8) Uani 1 1 d .
H21 H -0.4214 -0.6447 1.1462 0.060 Uiso 1 1 calc R
C15 C -0.3115(5) -0.5865(4) 1.0278(3) 0.0584(9) Uani 1 1 d .
H32 H -0.2871 -0.6477 0.9823 0.070 Uiso 1 1 calc R
C16 C -0.2002(4) -0.4435(3) 0.9309(2) 0.0438(7) Uani 1 1 d .
C17 C -0.1667(5) -0.5043(4) 0.8420(3) 0.0581(10) Uani 1 1 d .
H26 H -0.1973 -0.5693 0.8349 0.070 Uiso 1 1 calc R
C18 C -0.0872(5) -0.4690(3) 0.7624(3) 0.0567(9) Uani 1 1 d .
H25 H -0.0623 -0.5121 0.7030 0.068 Uiso 1 1 calc R
C19 C -0.0449(3) -0.3714(3) 0.7702(2) 0.0422(6) Uani 1 1 d .
C20 C -0.0841(6) -0.3060(4) 0.8561(3) 0.0775(15) Uani 1 1 d .
H29 H -0.0604 -0.2366 0.8600 0.093 Uiso 1 1 calc R
C21 C -0.1597(6) -0.3443(5) 0.9375(3) 0.0813(16) Uani 1 1 d .
H30 H -0.1833 -0.3021 0.9974 0.098 Uiso 1 1 calc R
C22 C 0.0988(4) -0.2600(3) 0.6963(3) 0.0504(8) Uani 1 1 d .
H23A H 0.1763 -0.2723 0.6470 0.060 Uiso 1 1 calc R
H23B H 0.1359 -0.2718 0.7686 0.060 Uiso 1 1 calc R
C23 C 0.0498(3) -0.0453(3) 0.6618(2) 0.0410(6) Uani 1 1 d .
C24 C -0.0417(3) 0.0679(3) 0.6167(3) 0.0470(7) Uani 1 1 d .
H032 H -0.1325 0.0761 0.5969 0.056 Uiso 1 1 calc R
C25 C 0.0002(3) 0.1686(3) 0.6008(3) 0.0441(7) Uani 1 1 d .
H028 H -0.0624 0.2446 0.5715 0.053 Uiso 1 1 calc R
C26 C 0.1365(3) 0.1557(3) 0.6290(2) 0.0357(6) Uani 1 1 d .
C27 C 0.2272(3) 0.0430(3) 0.6739(2) 0.0401(6) Uani 1 1 d .
H44 H 0.3186 0.0344 0.6926 0.048 Uiso 1 1 calc R
C28 C 0.1846(3) -0.0574(3) 0.6917(3) 0.0432(6) Uani 1 1 d .
H025 H 0.2461 -0.1327 0.7237 0.052 Uiso 1 1 calc R
C29 C 0.1408(3) 0.3546(3) 0.5300(2) 0.0395(6) Uani 1 1 d .
H022 H 0.0721 0.3684 0.4776 0.047 Uiso 1 1 calc R
C30 C 0.2190(3) 0.4251(3) 0.5418(2) 0.0392(6) Uani 1 1 d .
H026 H 0.2127 0.4968 0.4980 0.047 Uiso 1 1 calc R
C31 C 0.2852(3) 0.2749(3) 0.6678(2) 0.0377(6) Uani 1 1 d .
H029 H 0.3322 0.2224 0.7271 0.045 Uiso 1 1 calc R
N1 N -0.2788(3) -0.4820(3) 1.0153(2) 0.0451(6) Uani 1 1 d .
N2 N -0.4003(4) -0.4804(3) 1.1634(2) 0.0527(7) Uani 1 1 d .
N3 N 0.3092(2) 0.3748(2) 0.62825(19) 0.0360(5) Uani 1 1 d .
N4 N 0.1832(2) 0.2582(2) 0.61119(18) 0.0342(5) Uani 1 1 d .
O1 O 0.7094(3) 0.3005(3) 0.7517(2) 0.0729(9) Uani 1 1 d .
O2 O 0.5726(5) 0.1940(3) 0.7932(3) 0.0931(13) Uani 1 1 d .
O3 O 0.5954(2) 0.35817(19) 0.50280(18) 0.0427(5) Uani 1 1 d .
O4 O 0.4759(3) 0.40505(19) 0.34826(18) 0.0517(6) Uani 1 1 d .
O5 O 0.0321(3) -0.3435(2) 0.68529(18) 0.0516(6) Uani 1 1 d .
O6 O -0.0016(2) -0.1398(2) 0.6736(2) 0.0515(6) Uani 1 1 d .
OW1 O 0.4355(13) 0.0855(14) 0.9023(10) 0.336(8) Uani 1 1 d .
Cd1 Cd 0.50100(2) 0.414498(15) 0.672166(14) 0.03194(8) Uani 1 1 d .

loop_
_atom_site_aniso_label
_atom_site_aniso_U_11
_atom_site_aniso_U_22
_atom_site_aniso_U_33
_atom_site_aniso_U_23
_atom_site_aniso_U_13
_atom_site_aniso_U_12
C1 0.106(4) 0.0382(18) 0.057(2) -0.0158(16) -0.045(2) 0.013(2)
C2 0.123(4) 0.049(2) 0.055(2) -0.0217(18) -0.048(3) 0.028(2)
C3 0.186(7) 0.058(3) 0.078(3) -0.005(2) -0.069(4) 0.018(3)
C4 0.132(5) 0.068(3) 0.079(3) 0.007(3) -0.036(4) -0.003(3)
C5 0.108(4) 0.052(2) 0.058(2) -0.0215(18) -0.010(2) 0.003(2)
C6 0.129(5) 0.077(3) 0.055(2) -0.030(2) -0.041(3) 0.038(3)
C7 0.0434(14) 0.0218(11) 0.0408(14) -0.0040(10) 0.0150(11) -0.0144(10)
C8 0.0370(13) 0.0204(10) 0.0417(13) -0.0024(9) 0.0080(11) -0.0119(10)
C9 0.0479(16) 0.0244(12) 0.0432(15) 0.0037(10) -0.0033(12) -0.0122(11)
C10 0.0437(15) 0.0290(12) 0.0435(15) 0.0019(11) -0.0100(12) -0.0137(11)
C11 0.0311(12) 0.0246(11) 0.0361(12) -0.0007(9) -0.0005(10) -0.0098(9)
C12 0.0339(12) 0.0244(11) 0.0410(13) -0.0025(10) 0.0017(10) -0.0119(10)
C13 0.093(3) 0.062(2) 0.0510(19) -0.0203(17) 0.0224(19) -0.050(2)
C14 0.065(2) 0.0488(18) 0.0441(16) -0.0020(13) 0.0014(15) -0.0296(16)
C15 0.085(3) 0.053(2) 0.0508(19) -0.0157(15) 0.0165(18) -0.039(2)
C16 0.0549(18) 0.0498(17) 0.0366(14) -0.0091(12) 0.0070(12) -0.0300(15)
C17 0.093(3) 0.057(2) 0.0451(17) -0.0138(15) 0.0126(18) -0.049(2)
C18 0.088(3) 0.056(2) 0.0417(16) -0.0179(15) 0.0169(17) -0.043(2)
C19 0.0488(16) 0.0490(16) 0.0358(14) -0.0061(12) 0.0027(12) -0.0257(14)
C20 0.123(4) 0.085(3) 0.065(2) -0.038(2) 0.039(3) -0.080(3)
C21 0.132(4) 0.093(3) 0.061(2) -0.044(2) 0.048(3) -0.084(3)
C22 0.0504(18) 0.059(2) 0.0523(18) -0.0079(15) 0.0063(14) -0.0319(16)
C23 0.0373(14) 0.0527(17) 0.0410(14) -0.0081(12) 0.0056(11) -0.0251(13)
C24 0.0308(13) 0.0594(19) 0.0555(18) -0.0057(15) -0.0041(12) -0.0216(14)
C25 0.0307(13) 0.0505(17) 0.0518(17) -0.0030(14) -0.0038(12) -0.0156(12)
C26 0.0298(12) 0.0466(15) 0.0348(13) -0.0071(11) 0.0032(10) -0.0180(11)
C27 0.0279(12) 0.0483(16) 0.0470(15) -0.0015(13) -0.0016(11) -0.0181(12)
C28 0.0364(14) 0.0487(17) 0.0472(16) -0.0005(13) 0.0000(12) -0.0200(13)
C29 0.0348(13) 0.0405(15) 0.0404(14) 0.0001(12) -0.0065(11) -0.0108(12)
C30 0.0362(14) 0.0333(13) 0.0437(15) -0.0021(11) -0.0042(11) -0.0072(11)
C31 0.0355(13) 0.0431(15) 0.0372(13) -0.0006(11) -0.0058(11) -0.0178(12)
N1 0.0604(16) 0.0486(14) 0.0370(12) -0.0091(11) 0.0079(11) -0.0316(13)
N2 0.073(2) 0.0564(17) 0.0404(14) -0.0083(12) 0.0106(13) -0.0369(15)
N3 0.0340(11) 0.0353(11) 0.0394(12) -0.0031(9) -0.0034(9) -0.0131(9)
N4 0.0289(10) 0.0407(12) 0.0339(11) -0.0030(9) -0.0025(8) -0.0135(9)
O1 0.0720(19) 0.0565(17) 0.0659(17) -0.0109(14) -0.0295(14) 0.0103(14)
O2 0.130(3) 0.0491(16) 0.086(2) 0.0045(15) -0.063(2) -0.0138(18)
O3 0.0493(12) 0.0358(10) 0.0519(12) -0.0084(9) 0.0070(10) -0.0253(9)
O4 0.0891(18) 0.0303(10) 0.0421(11) 0.0028(8) 0.0021(11) -0.0313(11)
O5 0.0660(15) 0.0605(14) 0.0431(12) -0.0135(10) 0.0132(11) -0.0391(13)
O6 0.0440(12) 0.0561(14) 0.0642(14) -0.0025(11) 0.0003(10) -0.0309(11)
OW1 0.270(13) 0.49(2) 0.273(13) 0.106(13) -0.093(11) -0.209(14)
Cd1 0.03772(12) 0.02466(11) 0.03557(12) 0.00212(7) -0.00560(7) -0.01499(8)

loop_
_atom_type_symbol
_atom_type_description
_atom_type_scat_dispersion_real
_atom_type_scat_dispersion_imag
_atom_type_scat_source
C C 0.0033 0.0016 'International Tables Vol C Tables 4.2.6.8 and 6.1.1.4'
H H 0.0000 0.0000 'International Tables Vol C Tables 4.2.6.8 and 6.1.1.4'
N N 0.0061 0.0033 'International Tables Vol C Tables 4.2.6.8 and 6.1.1.4'
O O 0.0106 0.0060 'International Tables Vol C Tables 4.2.6.8 and 6.1.1.4'
Cd Cd -0.8075 1.2024 'International Tables Vol C Tables 4.2.6.8 and 6.1.1.4'

loop_
_geom_angle_atom_site_label_1
_geom_angle_atom_site_label_2
_geom_angle_atom_site_label_3
_geom_angle
_geom_angle_site_symmetry_1
_geom_angle_site_symmetry_3
O2 C1 O1 122.9(4) . .
O2 C1 C2 118.4(5) . .
O1 C1 C2 118.6(5) . .
C6 C2 C3 120.0(5) . .
C6 C2 C1 120.9(6) . .
C3 C2 C1 119.1(6) . .
C4 C3 C2 124.4(8) . .
C4 C3 H33 117.8 . .
C2 C3 H33 117.8 . .
C5 C4 C3 115.7(7) . .
C5 C4 H34 122.2 . .
C3 C4 H34 122.2 . .
C4 C5 C5 123.7(6) . 2_757
C4 C5 C6 118.5(6) . 2_757
C5 C5 C6 117.7(8) 2_757 2_757
C2 C6 C5 118.4(6) . 2_757
C2 C6 H36 120.8 . .
C5 C6 H36 120.8 2_757 .
O3 C7 O4 124.8(2) . .
O3 C7 C8 120.3(2) . .
O4 C7 C8 115.0(3) . .
C12 C8 C9 120.3(2) . .
C12 C8 C7 119.9(3) . .
C9 C8 C7 119.8(2) . .
C10 C9 C8 120.5(3) . .
C10 C9 H10 119.7 . .
C8 C9 H10 119.7 . .
C9 C10 C11 120.2(3) . .
C9 C10 H11 119.9 . .
C11 C10 H11 119.9 . .
C10 C11 C11 119.9(3) . 2_656
C10 C11 C12 121.8(2) . 2_656
C11 C11 C12 118.3(3) 2_656 2_656
C8 C12 C11 120.8(3) . 2_656
C8 C12 H8 119.6 . .
C11 C12 H8 119.6 2_656 .
N2 C13 N1 112.5(3) . .
N2 C13 H31 123.8 . .
N1 C13 H31 123.8 . .
C15 C14 N2 109.5(3) . .
C15 C14 H21 125.3 . .
N2 C14 H21 125.3 . .
C14 C15 N1 107.2(3) . .
C14 C15 H32 126.4 . .
N1 C15 H32 126.4 . .
C17 C16 C21 119.2(3) . .
C17 C16 N1 120.2(3) . .
C21 C16 N1 120.6(3) . .
C16 C17 C18 119.9(3) . .
C16 C17 H26 120.1 . .
C18 C17 H26 120.1 . .
C19 C18 C17 120.7(3) . .
C19 C18 H25 119.7 . .
C17 C18 H25 119.7 . .
C20 C19 C18 119.9(3) . .
C20 C19 O5 124.5(3) . .
C18 C19 O5 115.6(3) . .
C19 C20 C21 119.2(3) . .
C19 C20 H29 120.4 . .
C21 C20 H29 120.4 . .
C16 C21 C20 121.1(3) . .
C16 C21 H30 119.5 . .
C20 C21 H30 119.5 . .
O5 C22 O6 108.0(3) . .
O5 C22 H23A 110.1 . .
O6 C22 H23A 110.1 . .
O5 C22 H23B 110.1 . .
O6 C22 H23B 110.1 . .
H23A C22 H23B 108.4 . .
O6 C23 C28 124.1(3) . .
O6 C23 C24 116.3(3) . .
C28 C23 C24 119.6(3) . .
C25 C24 C23 120.8(3) . .
C25 C24 H032 119.6 . .
C23 C24 H032 119.6 . .
C24 C25 C26 119.6(3) . .
C24 C25 H028 120.2 . .
C26 C25 H028 120.2 . .
C27 C26 C25 119.5(3) . .
C27 C26 N4 119.9(2) . .
C25 C26 N4 120.6(3) . .
C26 C27 C28 121.0(3) . .
C26 C27 H44 119.5 . .
C28 C27 H44 119.5 . .
C27 C28 C23 119.5(3) . .
C27 C28 H025 120.2 . .
C23 C28 H025 120.2 . .
C30 C29 N4 106.2(2) . .
C30 C29 H022 126.9 . .
N4 C29 H022 126.9 . .
C29 C30 N3 109.8(3) . .
C29 C30 H026 125.1 . .
N3 C30 H026 125.1 . .
N3 C31 N4 111.4(2) . .
N3 C31 H029 124.3 . .
N4 C31 H029 124.3 . .
C13 N1 C15 105.7(3) . .
C13 N1 C16 126.5(3) . .
C15 N1 C16 127.9(3) . .
C13 N2 C14 105.2(3) . .
C13 N2 Cd1 124.0(2) . 2_557
C14 N2 Cd1 130.7(2) . 2_557
C31 N3 C30 106.0(2) . .
C31 N3 Cd1 123.06(19) . .
C30 N3 Cd1 129.0(2) . .
C31 N4 C29 106.6(2) . .
C31 N4 C26 126.0(2) . .
C29 N4 C26 127.3(2) . .
C1 O1 Cd1 102.8(3) . .
C7 O3 Cd1 123.13(18) . .
C7 O4 Cd1 117.52(19) . 2_666
C19 O5 C22 118.4(2) . .
C23 O6 C22 116.4(3) . .
O4 Cd1 O1 99.56(12) 2_666 .
O4 Cd1 N3 126.08(9) 2_666 .
O1 Cd1 N3 134.29(11) . .
O4 Cd1 N2 82.61(9) 2_666 2_557
O1 Cd1 N2 92.25(11) . 2_557
N3 Cd1 N2 91.36(10) . 2_557
O4 Cd1 O3 95.37(8) 2_666 .
O1 Cd1 O3 90.07(10) . .
N3 Cd1 O3 88.21(8) . .
N2 Cd1 O3 177.15(9) 2_557 .

loop_
_geom_bond_atom_site_label_1
_geom_bond_atom_site_label_2
_geom_bond_distance
_geom_bond_site_symmetry_2
C1 O2 1.228(7) .
C1 O1 1.262(6) .
C1 C2 1.505(5) .
C2 C6 1.321(9) .
C2 C3 1.440(10) .
C3 C4 1.368(7) .
C3 H33 0.9300 .
C4 C5 1.361(9) .
C4 H34 0.9300 .
C5 C5 1.422(11) 2_757
C5 C6 1.479(6) 2_757
C6 C5 1.479(6) 2_757
C6 H36 0.9300 .
C7 O3 1.252(4) .
C7 O4 1.260(4) .
C7 C8 1.514(3) .
C8 C12 1.363(4) .
C8 C9 1.422(4) .
C9 C10 1.364(4) .
C9 H10 0.9300 .
C10 C11 1.414(4) .
C10 H11 0.9300 .
C11 C11 1.423(5) 2_656
C11 C12 1.423(3) 2_656
C12 C11 1.423(3) 2_656
C12 H8 0.9300 .
C13 N2 1.316(4) .
C13 N1 1.337(4) .
C13 H31 0.9300 .
C14 C15 1.349(5) .
C14 N2 1.359(4) .
C14 H21 0.9300 .
C15 N1 1.366(4) .
C15 H32 0.9300 .
C16 C17 1.366(4) .
C16 C21 1.372(5) .
C16 N1 1.437(4) .
C17 C18 1.386(5) .
C17 H26 0.9300 .
C18 C19 1.368(4) .
C18 H25 0.9300 .
C19 C20 1.366(5) .
C19 O5 1.383(4) .
C20 C21 1.391(5) .
C20 H29 0.9300 .
C21 H30 0.9300 .
C22 O5 1.391(4) .
C22 O6 1.414(5) .
C22 H23A 0.9700 .
C22 H23B 0.9700 .
C23 O6 1.371(4) .
C23 C28 1.384(4) .
C23 C24 1.384(5) .
C24 C25 1.379(5) .
C24 H032 0.9300 .
C25 C26 1.389(4) .
C25 H028 0.9300 .
C26 C27 1.377(4) .
C26 N4 1.429(4) .
C27 C28 1.381(4) .
C27 H44 0.9300 .
C28 H025 0.9300 .
C29 C30 1.352(4) .
C29 N4 1.381(4) .
C29 H022 0.9300 .
C30 N3 1.374(4) .
C30 H026 0.9300 .
C31 N3 1.314(4) .
C31 N4 1.353(3) .
C31 H029 0.9300 .
N2 Cd1 2.372(3) 2_557
N3 Cd1 2.252(2) .
O1 Cd1 2.248(3) .
O3 Cd1 2.381(2) .
O4 Cd1 2.188(2) 2_666
Cd1 O4 2.188(2) 2_666
Cd1 N2 2.372(3) 2_557

loop_
_geom_torsion_atom_site_label_1
_geom_torsion_atom_site_label_2
_geom_torsion_atom_site_label_3
_geom_torsion_atom_site_label_4
_geom_torsion
_geom_torsion_site_symmetry_4
O2 C1 C2 C6 171.4(4) .
O1 C1 C2 C6 -9.5(6) .
O2 C1 C2 C3 -9.3(6) .
O1 C1 C2 C3 169.8(4) .
C6 C2 C3 C4 2.2(8) .
C1 C2 C3 C4 -177.0(5) .
C2 C3 C4 C5 -3.6(8) .
C3 C4 C5 C5 3.3(9) 2_757
C3 C4 C5 C6 -178.4(4) 2_757
C3 C2 C6 C5 -0.4(6) 2_757
C1 C2 C6 C5 178.9(3) 2_757
O3 C7 C8 C12 -4.2(4) .
O4 C7 C8 C12 175.0(3) .
O3 C7 C8 C9 176.1(3) .
O4 C7 C8 C9 -4.7(4) .
C12 C8 C9 C10 0.1(4) .
C7 C8 C9 C10 179.8(3) .
C8 C9 C10 C11 -0.7(5) .
C9 C10 C11 C11 0.3(5) 2_656
C9 C10 C11 C12 -179.0(3) 2_656
C9 C8 C12 C11 0.9(4) 2_656
C7 C8 C12 C11 -178.8(2) 2_656
N2 C14 C15 N1 0.0(5) .
C21 C16 C17 C18 3.0(7) .
N1 C16 C17 C18 -178.1(4) .
C16 C17 C18 C19 -1.9(7) .
C17 C18 C19 C20 -1.6(7) .
C17 C18 C19 O5 -179.0(4) .
C18 C19 C20 C21 3.8(8) .
O5 C19 C20 C21 -179.0(5) .
C17 C16 C21 C20 -0.8(8) .
N1 C16 C21 C20 -179.7(5) .
C19 C20 C21 C16 -2.6(9) .
O6 C23 C24 C25 -179.6(3) .
C28 C23 C24 C25 0.3(5) .
C23 C24 C25 C26 1.0(5) .
C24 C25 C26 C27 -1.0(5) .
C24 C25 C26 N4 178.7(3) .
C25 C26 C27 C28 -0.2(5) .
N4 C26 C27 C28 -179.9(3) .
C26 C27 C28 C23 1.5(5) .
O6 C23 C28 C27 178.4(3) .
C24 C23 C28 C27 -1.5(5) .
N4 C29 C30 N3 0.1(3) .
N2 C13 N1 C15 0.9(5) .
N2 C13 N1 C16 -179.2(3) .
C14 C15 N1 C13 -0.5(5) .
C14 C15 N1 C16 179.6(3) .
C17 C16 N1 C13 -169.7(4) .
C21 C16 N1 C13 9.2(6) .
C17 C16 N1 C15 10.1(6) .
C21 C16 N1 C15 -170.9(5) .
N1 C13 N2 C14 -0.9(5) .
N1 C13 N2 Cd1 175.1(3) 2_557
C15 C14 N2 C13 0.6(5) .
C15 C14 N2 Cd1 -175.1(3) 2_557
N4 C31 N3 C30 -0.2(3) .
N4 C31 N3 Cd1 -165.42(18) .
C29 C30 N3 C31 0.1(3) .
C29 C30 N3 Cd1 164.1(2) .
N3 C31 N4 C29 0.2(3) .
N3 C31 N4 C26 176.6(3) .
C30 C29 N4 C31 -0.2(3) .
C30 C29 N4 C26 -176.4(3) .
C27 C26 N4 C31 -27.5(4) .
C25 C26 N4 C31 152.8(3) .
C27 C26 N4 C29 148.1(3) .
C25 C26 N4 C29 -31.6(4) .
O2 C1 O1 Cd1 8.5(5) .
C2 C1 O1 Cd1 -170.5(3) .
O4 C7 O3 Cd1 105.6(3) .
C8 C7 O3 Cd1 -75.3(3) .
O3 C7 O4 Cd1 -3.2(4) 2_666
C8 C7 O4 Cd1 177.68(17) 2_666
C20 C19 O5 C22 13.6(6) .
C18 C19 O5 C22 -169.0(3) .
O6 C22 O5 C19 -82.4(4) .
C28 C23 O6 C22 -13.9(5) .
C24 C23 O6 C22 166.1(3) .
O5 C22 O6 C23 -168.9(3) .
C1 O1 Cd1 O4 154.7(2) 2_666
C1 O1 Cd1 N3 -22.2(3) .
C1 O1 Cd1 N2 71.9(2) 2_557
C1 O1 Cd1 O3 -109.8(2) .
C31 N3 Cd1 O4 -160.6(2) 2_666
C30 N3 Cd1 O4 37.7(3) 2_666
C31 N3 Cd1 O1 15.7(3) .
C30 N3 Cd1 O1 -146.0(2) .
C31 N3 Cd1 N2 -78.8(2) 2_557
C30 N3 Cd1 N2 119.6(2) 2_557
C31 N3 Cd1 O3 104.0(2) .
C30 N3 Cd1 O3 -57.6(2) .
C7 O3 Cd1 O4 -119.7(2) 2_666
C7 O3 Cd1 O1 140.7(2) .
C7 O3 Cd1 N3 6.4(2) .
C7 O3 Cd1 N2 -74.9(17) 2_557
